data_4061480
loop_
_publ_author_name
'Cole, Sarah C.'
'Coles, Martyn P.'
'Hitchcock, Peter B.'

_publ_section_title
;
Boroxide Complexes of the group 4 Metals: A 'Non-Innocent'
Ligand in Olefin Polymerisation
;
_journal_issue 13
_journal_name_full Organometallics
_journal_page_first 3279
_journal_page_last 3289
_journal_paper_doi 10.1021/om050202+
_journal_volume 24
_journal_year 2005
_chemical_formula_moiety 'C108 H134 B6 O8 Zr2, 4(C5 H12)'
_chemical_formula_sum 'C128 H182 B6 O8 Zr2'
_chemical_formula_weight 2096.04
_chemical_name_common '[{Zr(OH)(OBMes2)3}2].4(pentane)'
_space_group_IT_number 2
_symmetry_cell_setting triclinic
_symmetry_Int_Tables_number 2
_symmetry_space_group_name_Hall '-P 1'
_symmetry_space_group_name_H-M 'P -1'
_cell_angle_alpha 99.632(1)
_cell_angle_beta 115.774(1)
_cell_angle_gamma 94.824(1)
_cell_formula_units_Z 1
_cell_length_a 14.0750(3)
_cell_length_b 15.3388(3)
_cell_length_c 16.1859(4)
_cell_measurement_temperature 173(2)
_cell_volume 3053.63(12)
_diffrn_ambient_temperature 173(2)
_exptl_crystal_density_diffrn 1.14
_cod_database_code 4061480

loop_
_symmetry_equiv_pos_as_xyz
'x, y, z'
'-x, -y, -z'

loop_
_atom_site_label
_atom_site_type_symbol
_atom_site_fract_x
_atom_site_fract_y
_atom_site_fract_z
_atom_site_U_iso_or_equiv
_atom_site_adp_type
_atom_site_occupancy
_atom_site_symmetry_multiplicity
_atom_site_calc_flag
_atom_site_refinement_flags
_atom_site_disorder_assembly
_atom_site_disorder_group
Zr Zr 0.02382(4) 0.06261(4) 0.11290(4) 0.0281(2) Uani 1 1 d . . .
B1 B 0.1402(6) 0.2745(4) 0.1932(5) 0.0336(16) Uani 1 1 d . . .
B2 B 0.1690(6) -0.0216(5) 0.2902(5) 0.0368(17) Uani 1 1 d . . .
B3 B -0.2062(5) 0.0967(5) 0.0987(5) 0.0308(15) Uani 1 1 d . . .
O1 O 0.1067(3) 0.1841(3) 0.1530(3) 0.0374(10) Uani 1 1 d . . .
O2 O 0.0905(3) -0.0044(3) 0.2080(3) 0.0403(11) Uani 1 1 d . . .
O3 O -0.1034(3) 0.0875(3) 0.1286(3) 0.0366(10) Uani 1 1 d . . .
O4 O 0.0938(4) 0.0063(3) 0.0265(3) 0.0434(11) Uani 1 1 d . . .
H4 H 0.169(10) -0.001(8) 0.049(8) 0.13(4) Uiso 1 1 d . . .
C1 C 0.0546(5) 0.3295(4) 0.2023(4) 0.0378(15) Uani 1 1 d . . .
C2 C 0.0193(5) 0.3934(4) 0.1473(5) 0.0438(17) Uani 1 1 d . . .
C3 C -0.0587(6) 0.4400(5) 0.1532(6) 0.060(2) Uani 1 1 d . . .
H3 H -0.0819 0.4828 0.1157 0.072 Uiso 1 1 calc R . .
C4 C -0.1037(6) 0.4267(5) 0.2113(7) 0.065(2) Uani 1 1 d . . .
C5 C -0.0697(6) 0.3634(5) 0.2647(6) 0.056(2) Uani 1 1 d . . .
H5 H -0.1011 0.3525 0.3043 0.067 Uiso 1 1 calc R . .
C6 C 0.0089(5) 0.3151(4) 0.2622(5) 0.0435(16) Uani 1 1 d . . .
C7 C 0.0611(7) 0.4085(5) 0.0786(6) 0.060(2) Uani 1 1 d . . .
H7A H 0.0293 0.3577 0.0238 0.09 Uiso 1 1 calc R . .
H7B H 0.1392 0.4137 0.1091 0.09 Uiso 1 1 calc R . .
H7C H 0.0418 0.4639 0.0582 0.09 Uiso 1 1 calc R . .
C8 C -0.1885(8) 0.4787(7) 0.2162(9) 0.097(4) Uani 1 1 d . . .
H8A H -0.2109 0.4603 0.2612 0.145 Uiso 0.5 1 calc PR . .
H8B H -0.2505 0.4665 0.1538 0.145 Uiso 0.5 1 calc PR . .
H8C H -0.1591 0.5432 0.2369 0.145 Uiso 0.5 1 calc PR . .
H8D H -0.2028 0.5197 0.1734 0.145 Uiso 0.5 1 calc PR . .
H8E H -0.1631 0.5135 0.2808 0.145 Uiso 0.5 1 calc PR . .
H8F H -0.2546 0.4368 0.1977 0.145 Uiso 0.5 1 calc PR . .
C9 C 0.0441(6) 0.2502(5) 0.3247(5) 0.0536(19) Uani 1 1 d . . .
H9A H 0.0724 0.2823 0.3906 0.08 Uiso 1 1 calc R . .
H9B H 0.1002 0.2223 0.3159 0.08 Uiso 1 1 calc R . .
H9C H -0.0171 0.2037 0.3085 0.08 Uiso 1 1 calc R . .
C10 C 0.2594(5) 0.3180(4) 0.2226(4) 0.0371(15) Uani 1 1 d . . .
C11 C 0.3057(5) 0.2992(4) 0.1611(5) 0.0425(16) Uani 1 1 d . . .
C12 C 0.4092(6) 0.3426(5) 0.1868(6) 0.056(2) Uani 1 1 d . . .
H12 H 0.439 0.33 0.1444 0.067 Uiso 1 1 calc R . .
C13 C 0.4694(6) 0.4032(5) 0.2718(6) 0.059(2) Uani 1 1 d . . .
C14 C 0.4240(6) 0.4199(4) 0.3318(5) 0.0510(19) Uani 1 1 d . . .
H14 H 0.4651 0.4601 0.3914 0.061 Uiso 1 1 calc R . .
C15 C 0.3213(5) 0.3804(4) 0.3086(5) 0.0411(16) Uani 1 1 d . . .
C16 C 0.2461(7) 0.2341(6) 0.0662(5) 0.060(2) Uani 1 1 d . . .
H16A H 0.2817 0.2433 0.0273 0.09 Uiso 1 1 calc R . .
H16B H 0.1721 0.2444 0.0349 0.09 Uiso 1 1 calc R . .
H16C H 0.2457 0.1724 0.0749 0.09 Uiso 1 1 calc R . .
C17 C 0.5815(7) 0.4496(6) 0.2965(9) 0.095(4) Uani 1 1 d . . .
H17A H 0.5986 0.4285 0.2448 0.142 Uiso 0.5 1 calc PR . .
H17B H 0.6338 0.4353 0.3542 0.142 Uiso 0.5 1 calc PR . .
H17C H 0.5842 0.5147 0.3062 0.142 Uiso 0.5 1 calc PR . .
H17D H 0.6125 0.4906 0.3587 0.142 Uiso 0.5 1 calc PR . .
H17E H 0.5773 0.4837 0.2493 0.142 Uiso 0.5 1 calc PR . .
H17F H 0.6269 0.4043 0.2973 0.142 Uiso 0.5 1 calc PR . .
C18 C 0.2811(6) 0.4047(5) 0.3802(5) 0.0508(18) Uani 1 1 d . . .
H18A H 0.3375 0.4466 0.4363 0.076 Uiso 1 1 calc R . .
H18B H 0.2617 0.3502 0.3977 0.076 Uiso 1 1 calc R . .
H18C H 0.218 0.433 0.3533 0.076 Uiso 1 1 calc R . .
C19 C 0.2373(5) 0.0644(4) 0.3701(4) 0.0393(16) Uani 1 1 d . . .
C20 C 0.3123(5) 0.1233(4) 0.3625(5) 0.0406(16) Uani 1 1 d . . .
C21 C 0.3700(6) 0.2003(4) 0.4345(5) 0.0495(19) Uani 1 1 d . . .
H21 H 0.4215 0.2396 0.4287 0.059 Uiso 1 1 calc R . .
C22 C 0.3540(7) 0.2206(5) 0.5136(5) 0.060(2) Uani 1 1 d . . .
C23 C 0.2786(7) 0.1625(5) 0.5195(5) 0.060(2) Uani 1 1 d . . .
H23 H 0.2658 0.176 0.5728 0.072 Uiso 1 1 calc R . .
C24 C 0.2199(6) 0.0847(5) 0.4504(5) 0.0489(18) Uani 1 1 d . . .
C25 C 0.3369(6) 0.1041(5) 0.2801(5) 0.0468(17) Uani 1 1 d . . .
H25A H 0.3221 0.0391 0.2547 0.07 Uiso 1 1 calc R . .
H25B H 0.4126 0.1275 0.301 0.07 Uiso 1 1 calc R . .
H25C H 0.2919 0.1333 0.2311 0.07 Uiso 1 1 calc R . .
C26 C 0.4173(9) 0.3045(6) 0.5895(6) 0.090(3) Uani 1 1 d . . .
H26A H 0.4664 0.3368 0.5721 0.135 Uiso 0.5 1 calc PR . .
H26B H 0.4585 0.2879 0.6494 0.135 Uiso 0.5 1 calc PR . .
H26C H 0.368 0.3433 0.5962 0.135 Uiso 0.5 1 calc PR . .
H26D H 0.3955 0.3086 0.6397 0.135 Uiso 0.5 1 calc PR . .
H26E H 0.4034 0.3574 0.5624 0.135 Uiso 0.5 1 calc PR . .
H26F H 0.494 0.3021 0.6156 0.135 Uiso 0.5 1 calc PR . .
C27 C 0.1405(7) 0.0216(6) 0.4615(5) 0.067(2) Uani 1 1 d . . .
H27A H 0.1359 0.047 0.5191 0.101 Uiso 1 1 calc R . .
H27B H 0.164 -0.0365 0.4656 0.101 Uiso 1 1 calc R . .
H27C H 0.0699 0.0134 0.407 0.101 Uiso 1 1 calc R . .
C28 C 0.1852(5) -0.1213(4) 0.2935(4) 0.0348(14) Uani 1 1 d . . .
C29 C 0.2850(5) -0.1412(4) 0.3560(4) 0.0396(15) Uani 1 1 d . . .
C30 C 0.3001(6) -0.2293(5) 0.3525(5) 0.0462(17) Uani 1 1 d . . .
H30 H 0.3679 -0.2409 0.3938 0.055 Uiso 1 1 calc R . .
C31 C 0.2210(7) -0.3009(5) 0.2917(5) 0.055(2) Uani 1 1 d . . .
C32 C 0.1232(7) -0.2824(5) 0.2322(5) 0.058(2) Uani 1 1 d . . .
H32 H 0.0676 -0.3309 0.1897 0.069 Uiso 1 1 calc R . .
C33 C 0.1034(5) -0.1953(4) 0.2326(5) 0.0425(16) Uani 1 1 d . . .
C34 C 0.3789(5) -0.0706(5) 0.4282(5) 0.0499(18) Uani 1 1 d . . .
H34A H 0.4405 -0.0993 0.4596 0.075 Uiso 1 1 calc R . .
H34B H 0.3596 -0.039 0.4751 0.075 Uiso 1 1 calc R . .
H34C H 0.3975 -0.0275 0.3969 0.075 Uiso 1 1 calc R . .
C35 C 0.2422(9) -0.3967(5) 0.2895(8) 0.089(3) Uani 1 1 d . . .
H35A H 0.3155 -0.396 0.3368 0.133 Uiso 0.5 1 calc PR . .
H35B H 0.2333 -0.4244 0.2269 0.133 Uiso 0.5 1 calc PR . .
H35C H 0.1913 -0.4313 0.3033 0.133 Uiso 0.5 1 calc PR . .
H35D H 0.1779 -0.4385 0.2412 0.133 Uiso 0.5 1 calc PR . .
H35E H 0.2601 -0.4101 0.3511 0.133 Uiso 0.5 1 calc PR . .
H35F H 0.3021 -0.4031 0.2747 0.133 Uiso 0.5 1 calc PR . .
C36 C -0.0087(6) -0.1849(5) 0.1657(6) 0.064(2) Uani 1 1 d . . .
H36A H -0.0071 -0.1633 0.1126 0.096 Uiso 1 1 calc R . .
H36B H -0.0346 -0.1415 0.1992 0.096 Uiso 1 1 calc R . .
H36C H -0.0567 -0.2431 0.1423 0.096 Uiso 1 1 calc R . .
C37 C -0.2850(4) 0.0825(4) -0.0094(4) 0.0308(13) Uani 1 1 d . . .
C38 C -0.3776(5) 0.0154(4) -0.0530(4) 0.0341(14) Uani 1 1 d . . .
C39 C -0.4556(5) 0.0125(5) -0.1435(4) 0.0402(16) Uani 1 1 d . . .
H39 H -0.5178 -0.0328 -0.1715 0.048 Uiso 1 1 calc R . .
C40 C -0.4455(5) 0.0741(5) -0.1947(4) 0.0406(16) Uani 1 1 d . . .
C41 C -0.3512(5) 0.1359(4) -0.1542(4) 0.0400(16) Uani 1 1 d . . .
H41 H -0.3412 0.1763 -0.1894 0.048 Uiso 1 1 calc R . .
C42 C -0.2702(5) 0.1410(4) -0.0634(4) 0.0355(14) Uani 1 1 d . . .
C43 C -0.3931(6) -0.0540(5) -0.0012(5) 0.0451(16) Uani 1 1 d . . .
H43A H -0.4525 -0.1023 -0.0455 0.068 Uiso 1 1 calc R . .
H43B H -0.4094 -0.0255 0.0488 0.068 Uiso 1 1 calc R . .
H43C H -0.3273 -0.0789 0.0266 0.068 Uiso 1 1 calc R . .
C44 C -0.5327(6) 0.0739(6) -0.2901(5) 0.062(2) Uani 1 1 d . . .
H44A H -0.593 0.0258 -0.3073 0.093 Uiso 0.5 1 calc PR . .
H44B H -0.5054 0.0637 -0.3366 0.093 Uiso 0.5 1 calc PR . .
H44C H -0.557 0.1319 -0.2889 0.093 Uiso 0.5 1 calc PR . .
H44D H -0.5106 0.1218 -0.3146 0.093 Uiso 0.5 1 calc PR . .
H44E H -0.5982 0.0839 -0.2853 0.093 Uiso 0.5 1 calc PR . .
H44F H -0.5466 0.0157 -0.3329 0.093 Uiso 0.5 1 calc PR . .
C45 C -0.1724(6) 0.2125(5) -0.0241(5) 0.0500(18) Uani 1 1 d . . .
H45A H -0.1132 0.1859 -0.0281 0.075 Uiso 1 1 calc R . .
H45B H -0.1522 0.2393 0.0419 0.075 Uiso 1 1 calc R . .
H45C H -0.188 0.2591 -0.0604 0.075 Uiso 1 1 calc R . .
C46 C -0.2469(5) 0.1231(4) 0.1770(4) 0.0339(14) Uani 1 1 d . . .
C47 C -0.3121(5) 0.1897(4) 0.1721(5) 0.0388(15) Uani 1 1 d . . .
C48 C -0.3417(5) 0.2132(5) 0.2436(5) 0.0451(17) Uani 1 1 d . . .
H48 H -0.3844 0.2586 0.2399 0.054 Uiso 1 1 calc R . .
C49 C -0.3117(5) 0.1736(5) 0.3193(5) 0.0479(18) Uani 1 1 d . . .
C50 C -0.2489(5) 0.1074(5) 0.3227(5) 0.0473(18) Uani 1 1 d . . .
H50 H -0.227 0.0792 0.3745 0.057 Uiso 1 1 calc R . .
C51 C -0.2172(5) 0.0808(5) 0.2535(4) 0.0417(16) Uani 1 1 d . . .
C52 C -0.3489(6) 0.2388(5) 0.0936(5) 0.0470(17) Uani 1 1 d . . .
H52A H -0.3966 0.1963 0.0339 0.071 Uiso 1 1 calc R . .
H52B H -0.2866 0.267 0.0893 0.071 Uiso 1 1 calc R . .
H52C H -0.3876 0.2853 0.1064 0.071 Uiso 1 1 calc R . .
C53 C -0.3463(7) 0.2001(6) 0.3945(6) 0.068(2) Uani 1 1 d . . .
H53A H -0.3174 0.1648 0.4423 0.102 Uiso 0.5 1 calc PR . .
H53B H -0.4248 0.1886 0.3662 0.102 Uiso 0.5 1 calc PR . .
H53C H -0.3194 0.2642 0.4241 0.102 Uiso 0.5 1 calc PR . .
H53D H -0.3903 0.2469 0.3794 0.102 Uiso 0.5 1 calc PR . .
H53E H -0.2829 0.2231 0.4556 0.102 Uiso 0.5 1 calc PR . .
H53F H -0.3883 0.1475 0.3976 0.102 Uiso 0.5 1 calc PR . .
C54 C -0.1524(6) 0.0061(6) 0.2620(5) 0.057(2) Uani 1 1 d . . .
H54A H -0.0819 0.0291 0.2683 0.085 Uiso 1 1 calc R . .
H54B H -0.19 -0.0428 0.2056 0.085 Uiso 1 1 calc R . .
H54C H -0.1433 -0.0166 0.3177 0.085 Uiso 1 1 calc R . .
C55 C -0.3241(15) 0.4541(15) -0.0734(14) 0.183(8) Uani 1 1 d . . .
H55A H -0.3001 0.5175 -0.0402 0.275 Uiso 1 1 calc R . .
H55B H -0.328 0.4474 -0.1362 0.275 Uiso 1 1 calc R . .
H55C H -0.2732 0.4183 -0.0377 0.275 Uiso 1 1 calc R . .
C56 C -0.422(2) 0.425(2) -0.082(2) 0.287(19) Uani 1 1 d . . .
H56A H -0.4101 0.4434 -0.016 0.344 Uiso 1 1 calc R . .
H56B H -0.4638 0.4689 -0.114 0.344 Uiso 1 1 calc R . .
C57 C -0.4936(18) 0.3564(14) -0.1128(13) 0.142(6) Uani 1 1 d . . .
H57A H -0.452 0.3111 -0.0844 0.171 Uiso 1 1 calc R . .
H57B H -0.5102 0.3402 -0.1801 0.171 Uiso 1 1 calc R . .
C58 C -0.5942(18) 0.3283(17) -0.1164(19) 0.212(11) Uani 1 1 d . . .
H58A H -0.5814 0.3476 -0.0504 0.254 Uiso 1 1 calc R . .
H58B H -0.6402 0.3686 -0.1509 0.254 Uiso 1 1 calc R . .
C59 C -0.658(2) 0.2502(18) -0.1474(18) 0.219(11) Uani 1 1 d . . .
H59A H -0.7219 0.2568 -0.1383 0.328 Uiso 1 1 calc R . .
H59B H -0.6206 0.2071 -0.1124 0.328 Uiso 1 1 calc R . .
H59C H -0.6799 0.2282 -0.2146 0.328 Uiso 1 1 calc R . .
C60 C -0.1469(13) 0.4530(15) 0.4975(13) 0.158(7) Uani 1 1 d . . .
H60A H -0.1669 0.4957 0.5368 0.237 Uiso 1 1 calc R . .
H60B H -0.2118 0.4186 0.4424 0.237 Uiso 1 1 calc R . .
H60C H -0.1019 0.4859 0.4765 0.237 Uiso 1 1 calc R . .
C61 C -0.092(3) 0.3966(18) 0.548(2) 0.265(15) Uani 1 1 d . . .
H61A H -0.0324 0.4407 0.6004 0.318 Uiso 1 1 calc R . .
H61B H -0.1402 0.3796 0.5748 0.318 Uiso 1 1 calc R . .
C62 C -0.0470(13) 0.3274(14) 0.5501(14) 0.151(6) Uani 1 1 d . . .
H62A H -0.0078 0.3406 0.5143 0.181 Uiso 1 1 calc R . .
H62B H -0.1101 0.2818 0.5038 0.181 Uiso 1 1 calc R . .
C63 C 0.016(4) 0.2709(16) 0.601(2) 0.33(2) Uani 1 1 d . . .
H63A H 0.0857 0.3124 0.6381 0.394 Uiso 1 1 calc R . .
H63B H -0.0125 0.2662 0.6461 0.394 Uiso 1 1 calc R . .
C64 C 0.0443(16) 0.2041(14) 0.5945(18) 0.197(10) Uani 1 1 d . . .
H64A H 0.0957 0.1983 0.6571 0.295 Uiso 1 1 calc R . .
H64B H 0.0789 0.2011 0.5533 0.295 Uiso 1 1 calc R . .
H64C H -0.0174 0.1551 0.5678 0.295 Uiso 1 1 calc R . .

loop_
_atom_site_aniso_label
_atom_site_aniso_U_11
_atom_site_aniso_U_22
_atom_site_aniso_U_33
_atom_site_aniso_U_23
_atom_site_aniso_U_13
_atom_site_aniso_U_12
Zr 0.0284(4) 0.0335(4) 0.0202(3) 0.0064(2) 0.0085(2) 0.0094(2)
B1 0.050(4) 0.023(4) 0.022(3) 0.004(3) 0.013(3) 0.007(3)
B2 0.037(4) 0.047(4) 0.024(4) 0.012(3) 0.009(3) 0.012(3)
B3 0.023(4) 0.041(4) 0.035(4) 0.011(3) 0.017(3) 0.004(3)
O1 0.034(2) 0.049(3) 0.023(2) 0.0019(19) 0.0107(18) 0.0033(19)
O2 0.042(3) 0.047(3) 0.032(2) 0.015(2) 0.013(2) 0.014(2)
O3 0.032(2) 0.051(3) 0.028(2) 0.0105(19) 0.0139(19) 0.0145(19)
O4 0.035(3) 0.056(3) 0.031(2) 0.000(2) 0.011(2) 0.012(2)
C1 0.037(4) 0.026(3) 0.037(4) -0.001(3) 0.008(3) 0.005(3)
C2 0.043(4) 0.030(3) 0.049(4) 0.009(3) 0.013(3) 0.009(3)
C3 0.053(5) 0.038(4) 0.071(6) 0.008(4) 0.013(4) 0.014(3)
C4 0.050(5) 0.048(5) 0.080(6) -0.004(4) 0.020(5) 0.016(4)
C5 0.049(4) 0.060(5) 0.056(5) -0.005(4) 0.028(4) 0.007(4)
C6 0.042(4) 0.043(4) 0.041(4) -0.001(3) 0.019(3) 0.006(3)
C7 0.068(5) 0.060(5) 0.053(5) 0.030(4) 0.021(4) 0.017(4)
C8 0.071(6) 0.089(7) 0.126(9) 0.002(6) 0.044(6) 0.037(5)
C9 0.062(5) 0.061(5) 0.040(4) 0.008(3) 0.027(4) 0.004(4)
C10 0.046(4) 0.033(3) 0.033(4) 0.010(3) 0.017(3) 0.014(3)
C11 0.043(4) 0.041(4) 0.046(4) 0.013(3) 0.021(3) 0.011(3)
C12 0.052(5) 0.050(4) 0.075(6) 0.018(4) 0.034(4) 0.017(4)
C13 0.042(4) 0.038(4) 0.084(6) 0.005(4) 0.021(4) 0.009(3)
C14 0.044(4) 0.035(4) 0.055(5) 0.002(3) 0.009(4) 0.007(3)
C15 0.047(4) 0.027(3) 0.042(4) 0.009(3) 0.012(3) 0.012(3)
C16 0.063(5) 0.073(5) 0.048(5) 0.005(4) 0.034(4) 0.003(4)
C17 0.052(5) 0.054(5) 0.158(11) -0.013(6) 0.046(6) -0.005(4)
C18 0.061(5) 0.045(4) 0.033(4) 0.006(3) 0.010(3) 0.013(3)
C19 0.043(4) 0.042(4) 0.025(3) 0.013(3) 0.005(3) 0.020(3)
C20 0.041(4) 0.038(4) 0.035(4) 0.013(3) 0.006(3) 0.020(3)
C21 0.051(4) 0.040(4) 0.039(4) 0.009(3) 0.003(3) 0.015(3)
C22 0.067(5) 0.051(5) 0.039(4) 0.005(4) 0.002(4) 0.024(4)
C23 0.082(6) 0.063(5) 0.028(4) 0.007(4) 0.016(4) 0.040(5)
C24 0.055(4) 0.061(5) 0.035(4) 0.021(4) 0.016(3) 0.031(4)
C25 0.043(4) 0.051(4) 0.045(4) 0.016(3) 0.017(3) 0.013(3)
C26 0.108(8) 0.064(6) 0.052(5) -0.010(4) 0.002(5) 0.025(5)
C27 0.076(6) 0.103(7) 0.036(4) 0.026(4) 0.031(4) 0.026(5)
C28 0.041(4) 0.045(4) 0.023(3) 0.015(3) 0.015(3) 0.014(3)
C29 0.045(4) 0.043(4) 0.034(4) 0.014(3) 0.018(3) 0.011(3)
C30 0.055(4) 0.048(4) 0.040(4) 0.019(3) 0.021(3) 0.020(3)
C31 0.076(6) 0.042(4) 0.045(4) 0.013(3) 0.024(4) 0.014(4)
C32 0.067(5) 0.046(4) 0.044(4) 0.005(3) 0.015(4) 0.001(4)
C33 0.043(4) 0.047(4) 0.035(4) 0.012(3) 0.015(3) 0.008(3)
C34 0.038(4) 0.053(4) 0.047(4) 0.020(3) 0.005(3) 0.014(3)
C35 0.114(8) 0.045(5) 0.092(7) 0.015(5) 0.031(6) 0.024(5)
C36 0.051(5) 0.053(5) 0.059(5) 0.009(4) 0.004(4) -0.007(4)
C37 0.025(3) 0.047(4) 0.027(3) 0.012(3) 0.015(3) 0.014(3)
C38 0.030(3) 0.047(4) 0.027(3) 0.010(3) 0.013(3) 0.014(3)
C39 0.036(4) 0.052(4) 0.031(4) 0.004(3) 0.016(3) 0.008(3)
C40 0.037(4) 0.058(4) 0.024(3) 0.010(3) 0.010(3) 0.018(3)
C41 0.048(4) 0.051(4) 0.031(4) 0.018(3) 0.021(3) 0.020(3)
C42 0.036(4) 0.047(4) 0.028(3) 0.009(3) 0.017(3) 0.014(3)
C43 0.047(4) 0.048(4) 0.040(4) 0.009(3) 0.020(3) 0.007(3)
C44 0.050(5) 0.094(6) 0.033(4) 0.020(4) 0.007(3) 0.017(4)
C45 0.045(4) 0.061(5) 0.042(4) 0.023(3) 0.015(3) 0.005(3)
C46 0.032(3) 0.042(4) 0.026(3) 0.007(3) 0.011(3) 0.007(3)
C47 0.037(4) 0.044(4) 0.035(4) 0.008(3) 0.017(3) 0.009(3)
C48 0.041(4) 0.052(4) 0.042(4) 0.003(3) 0.021(3) 0.008(3)
C49 0.039(4) 0.069(5) 0.035(4) 0.005(3) 0.019(3) 0.005(3)
C50 0.039(4) 0.079(5) 0.026(3) 0.020(3) 0.015(3) 0.007(4)
C51 0.034(4) 0.062(4) 0.027(3) 0.013(3) 0.011(3) 0.009(3)
C52 0.048(4) 0.048(4) 0.051(4) 0.016(3) 0.025(4) 0.021(3)
C53 0.071(6) 0.093(6) 0.048(5) 0.003(4) 0.039(4) 0.010(5)
C54 0.063(5) 0.084(5) 0.048(4) 0.043(4) 0.034(4) 0.037(4)
C55 0.128(14) 0.26(2) 0.184(18) 0.132(17) 0.064(13) 0.043(15)
C56 0.129(19) 0.28(3) 0.36(4) 0.14(3) 0.02(2) -0.03(2)
C57 0.162(16) 0.182(17) 0.122(12) 0.089(12) 0.077(12) 0.049(13)
C58 0.141(18) 0.18(2) 0.25(3) 0.039(19) 0.043(18) 0.001(15)
C59 0.25(3) 0.23(2) 0.21(2) 0.06(2) 0.13(2) -0.02(2)
C60 0.124(13) 0.21(2) 0.145(15) 0.019(13) 0.066(11) 0.068(13)
C61 0.31(4) 0.15(2) 0.28(4) 0.04(2) 0.09(3) 0.02(2)
C62 0.097(10) 0.145(14) 0.189(18) 0.013(14) 0.057(11) 0.014(10)
C63 0.61(6) 0.150(19) 0.22(3) 0.11(2) 0.14(3) 0.17(3)
C64 0.197(19) 0.160(17) 0.33(3) 0.108(19) 0.17(2) 0.084(15)

loop_
_geom_bond_atom_site_label_1
_geom_bond_atom_site_label_2
_geom_bond_distance
_geom_bond_site_symmetry_2
_geom_bond_publ_flag
Zr O2 1.934(4) . ?
Zr O1 1.956(4) . ?
Zr O3 1.974(4) . ?
Zr O4 2.147(5) . ?
Zr O4 2.147(4) 2 ?
B1 O1 1.375(8) . ?
B1 C1 1.572(10) . ?
B1 C10 1.579(10) . ?
B2 O2 1.396(8) . ?
B2 C28 1.572(10) . ?
B2 C19 1.572(10) . ?
B3 O3 1.340(8) . ?
B3 C37 1.576(9) . ?
B3 C46 1.610(9) . ?
O4 Zr 2.147(4) 2 ?
C1 C2 1.411(9) . ?
C1 C6 1.411(10) . ?
C2 C3 1.389(10) . ?
C2 C7 1.504(11) . ?
C3 C4 1.374(12) . ?
C4 C5 1.384(12) . ?
C4 C8 1.513(11) . ?
C5 C6 1.394(10) . ?
C6 C9 1.498(10) . ?
C10 C15 1.404(9) . ?
C10 C11 1.414(9) . ?
C11 C12 1.400(10) . ?
C11 C16 1.512(10) . ?
C12 C13 1.379(11) . ?
C13 C14 1.378(11) . ?
C13 C17 1.525(11) . ?
C14 C15 1.380(10) . ?
C15 C18 1.505(10) . ?
C19 C20 1.392(10) . ?
C19 C24 1.413(10) . ?
C20 C21 1.402(9) . ?
C20 C25 1.506(10) . ?
C21 C22 1.385(12) . ?
C22 C23 1.373(12) . ?
C22 C26 1.512(11) . ?
C23 C24 1.394(11) . ?
C24 C27 1.506(11) . ?
C28 C33 1.416(9) . ?
C28 C29 1.424(9) . ?
C29 C30 1.381(9) . ?
C29 C34 1.509(9) . ?
C30 C31 1.376(10) . ?
C31 C32 1.381(11) . ?
C31 C35 1.521(11) . ?
C32 C33 1.386(10) . ?
C33 C36 1.517(10) . ?
C37 C38 1.410(8) . ?
C37 C42 1.415(9) . ?
C38 C39 1.387(9) . ?
C38 C43 1.516(9) . ?
C39 C40 1.393(10) . ?
C40 C41 1.382(9) . ?
C40 C44 1.498(9) . ?
C41 C42 1.399(9) . ?
C42 C45 1.501(9) . ?
C46 C51 1.413(9) . ?
C46 C47 1.419(9) . ?
C47 C48 1.396(9) . ?
C47 C52 1.506(9) . ?
C48 C49 1.375(10) . ?
C49 C50 1.394(10) . ?
C49 C53 1.508(10) . ?
C50 C51 1.390(10) . ?
C51 C54 1.511(10) . ?
C55 C56 1.36(3) . ?
C56 C57 1.26(2) . ?
C57 C58 1.42(3) . ?
C58 C59 1.31(2) . ?
C60 C61 1.34(3) . ?
C61 C62 1.28(3) . ?
C62 C63 1.39(3) . ?
C63 C64 1.13(2) . ?
